data_4330329
loop_
_publ_author_name
'Yanmei Chen'
'Lei Li'
'Zhou Chen'
'Yonglu Liu'
'Hailiang Hu'
'Wenqian Chen'
'Wei Liu'
'Yahong Li'
'Tao Lei'
'Yanyuan Cao'
'Zhenghui Kang'
'Miaoshui Lin'
'Wu Li'

_publ_section_title
;
 Metal-Mediated Controllable Creation of Secondary, Tertiary, and
 Quaternary Carbon Centers: A Powerful Strategy for the Synthesis of Iron,
 Cobalt, and Copper Complexes with in Situ Generated Substituted
 1-Pyridineimidazo[1,5-a]pyridine Ligands
;
_journal_name_full 'Inorganic Chemistry'
_journal_page_first 9705
_journal_page_last 9713
_journal_paper_doi 10.1021/ic300949y
_journal_volume 51
_journal_year 2012
_chemical_formula_moiety 'C18 H12 Cl2 Fe N4 O'
_chemical_formula_sum 'C18 H12 Cl2 Fe N4 O'
_chemical_formula_weight 427.07
_chemical_name_systematic
; 
 ? 
;
_space_group_IT_number 15
_symmetry_cell_setting monoclinic
_symmetry_space_group_name_Hall '-C 2yc'
_symmetry_space_group_name_H-M 'C 1 2/c 1'
_atom_sites_solution_hydrogens geom
_atom_sites_solution_primary direct
_atom_sites_solution_secondary difmap
_audit_creation_method SHELXL-97
_cell_angle_alpha 90.00
_cell_angle_beta 100.774(2)
_cell_angle_gamma 90.00
_cell_formula_units_Z 8
_cell_length_a 16.6042(5)
_cell_length_b 14.1842(4)
_cell_length_c 16.1787(5)
_cell_measurement_reflns_used 4966
_cell_measurement_temperature 296(2)
_cell_measurement_theta_max 23.32
_cell_measurement_theta_min 2.16
_cell_volume 3743.20(19)
_computing_structure_refinement 'SHELXL-97 (Sheldrick, 2008)'
_computing_structure_solution 'SHELXS-97 (Sheldrick, 2008)'
_diffrn_ambient_temperature 296(2)
_diffrn_measured_fraction_theta_full 1.000
_diffrn_measured_fraction_theta_max 1.000
_diffrn_radiation_monochromator graphite
_diffrn_radiation_source 'fine-focus sealed tube'
_diffrn_radiation_type MoK\a
_diffrn_radiation_wavelength 0.71073
_diffrn_reflns_av_R_equivalents 0.0306
_diffrn_reflns_av_sigmaI/netI 0.0256
_diffrn_reflns_limit_h_max 19
_diffrn_reflns_limit_h_min -19
_diffrn_reflns_limit_k_max 16
_diffrn_reflns_limit_k_min -16
_diffrn_reflns_limit_l_max 19
_diffrn_reflns_limit_l_min -19
_diffrn_reflns_number 14740
_diffrn_reflns_theta_full 25.00
_diffrn_reflns_theta_max 25.00
_diffrn_reflns_theta_min 1.90
_exptl_absorpt_coefficient_mu 1.105
_exptl_absorpt_correction_T_max 0.8011
_exptl_absorpt_correction_T_min 0.7257
_exptl_absorpt_correction_type multi-scan
_exptl_absorpt_process_details SADABS
_exptl_crystal_colour brown
_exptl_crystal_density_diffrn 1.516
_exptl_crystal_description block
_exptl_crystal_F_000 1728
_exptl_crystal_size_max 0.31
_exptl_crystal_size_mid 0.27
_exptl_crystal_size_min 0.21
_refine_diff_density_max 0.233
_refine_diff_density_min -0.177
_refine_diff_density_rms 0.046
_refine_ls_extinction_method none
_refine_ls_goodness_of_fit_ref 1.073
_refine_ls_hydrogen_treatment constr
_refine_ls_matrix_type full
_refine_ls_number_parameters 235
_refine_ls_number_reflns 3293
_refine_ls_number_restraints 7
_refine_ls_restrained_S_all 1.072
_refine_ls_R_factor_all 0.0410
_refine_ls_R_factor_gt 0.0320
_refine_ls_shift/su_max 0.002
_refine_ls_shift/su_mean 0.000
_refine_ls_structure_factor_coef Fsqd
_refine_ls_weighting_details 'calc w=1/[\s^2^(Fo^2^)+(0.0489P)^2^+1.1528P] where P=(Fo^2^+2Fc^2^)/3'
_refine_ls_weighting_scheme calc
_refine_ls_wR_factor_gt 0.0879
_refine_ls_wR_factor_ref 0.0920
_reflns_number_gt 2662
_reflns_number_total 3293
_reflns_threshold_expression >2sigma(I)
_cod_data_source_file ic300949y_L1Fe.cif
_cod_data_source_block 2
_cod_original_cell_volume 3743.19(19)
_cod_original_sg_symbol_H-M 'C 2/c'
_cod_database_code 4330329

loop_
_symmetry_equiv_pos_as_xyz
'x, y, z'
'-x, y, -z+1/2'
'x+1/2, y+1/2, z'
'-x+1/2, y+1/2, -z+1/2'
'-x, -y, -z'
'x, -y, z-1/2'
'-x+1/2, -y+1/2, -z'
'x+1/2, -y+1/2, z-1/2'

loop_
_atom_site_label
_atom_site_type_symbol
_atom_site_fract_x
_atom_site_fract_y
_atom_site_fract_z
_atom_site_U_iso_or_equiv
_atom_site_adp_type
_atom_site_occupancy
_atom_site_symmetry_multiplicity
_atom_site_calc_flag
_atom_site_refinement_flags
Fe1 Fe 0.29993(2) 1.02151(2) 0.08761(2) 0.05398(14) Uani 1 1 d .
N3 N 0.40509(11) 0.81732(13) -0.04458(12) 0.0502(4) Uani 1 1 d .
Cl1 Cl 0.38928(4) 1.10871(5) 0.18664(4) 0.0661(2) Uani 1 1 d .
N2 N 0.34057(11) 0.89781(12) 0.03977(11) 0.0506(5) Uani 1 1 d .
Cl2 Cl 0.17600(4) 1.09141(5) 0.03795(5) 0.0767(2) Uani 1 1 d .
N1 N 0.36359(12) 1.06692(13) -0.01327(12) 0.0536(5) Uani 1 1 d .
O1 O 0.29200(12) 0.68251(13) 0.13483(12) 0.0759(5) Uani 1 1 d .
C1 C 0.39592(13) 0.99902(16) -0.05555(14) 0.0499(5) Uani 1 1 d U
C6 C 0.38139(13) 0.90556(15) -0.02306(14) 0.0486(5) Uani 1 1 d U
C11 C 0.37637(14) 0.75187(16) 0.00821(14) 0.0517(5) Uani 1 1 d .
C12 C 0.33621(13) 0.80508(16) 0.05987(14) 0.0508(5) Uani 1 1 d .
N4 N 0.26498(12) 0.92517(14) 0.18216(13) 0.0586(5) Uani 1 1 d .
C2 C 0.43813(16) 1.02095(18) -0.11870(16) 0.0624(6) Uani 1 1 d .
H2 H 0.4601 0.9737 -0.1476 0.075 Uiso 1 1 calc R
C13 C 0.29707(14) 0.76805(17) 0.12661(15) 0.0564(6) Uani 1 1 d .
C14 C 0.26335(14) 0.83010(16) 0.18773(14) 0.0521(5) Uani 1 1 d .
C15 C 0.23287(16) 0.78591(19) 0.25053(17) 0.0672(7) Uani 1 1 d .
H15 H 0.2314 0.7204 0.2521 0.081 Uiso 1 1 calc R
C7 C 0.45034(15) 0.78904(18) -0.10431(16) 0.0599(6) Uani 1 1 d .
H7 H 0.4688 0.8329 -0.1392 0.072 Uiso 1 1 calc R
C3 C 0.44704(18) 1.11475(19) -0.13819(17) 0.0677(7) Uani 1 1 d .
H3 H 0.4755 1.1310 -0.1805 0.081 Uiso 1 1 calc R
C10 C 0.39297(16) 0.65584(17) -0.00148(16) 0.0616(6) Uani 1 1 d .
H10 H 0.3735 0.6110 0.0318 0.074 Uiso 1 1 calc R
C5 C 0.37267(16) 1.15592(17) -0.03405(16) 0.0620(6) Uani 1 1 d .
H5 H 0.3496 1.2024 -0.0053 0.074 Uiso 1 1 calc R
C4 C 0.41435(16) 1.18349(19) -0.09581(16) 0.0654(7) Uani 1 1 d .
H4 H 0.4200 1.2469 -0.1082 0.078 Uiso 1 1 calc R
C17 C 0.20720(17) 0.9328(2) 0.30700(17) 0.0710(7) Uani 1 1 d .
H17 H 0.1894 0.9701 0.3473 0.085 Uiso 1 1 calc R
C8 C 0.46695(17) 0.6964(2) -0.11055(18) 0.0713(7) Uani 1 1 d .
H8 H 0.4984 0.6766 -0.1493 0.086 Uiso 1 1 calc R
C18 C 0.23693(18) 0.97314(19) 0.24167(18) 0.0696(7) Uani 1 1 d .
H18 H 0.2375 1.0386 0.2387 0.084 Uiso 1 1 calc R
C16 C 0.20440(18) 0.8373(2) 0.31144(18) 0.0762(8) Uani 1 1 d .
H16 H 0.1839 0.8074 0.3543 0.091 Uiso 1 1 calc R
C9 C 0.43740(18) 0.62892(19) -0.05930(19) 0.0726(7) Uani 1 1 d .
H9 H 0.4487 0.5653 -0.0654 0.087 Uiso 1 1 calc R

loop_
_atom_site_aniso_label
_atom_site_aniso_U_11
_atom_site_aniso_U_22
_atom_site_aniso_U_33
_atom_site_aniso_U_23
_atom_site_aniso_U_13
_atom_site_aniso_U_12
Fe1 0.0627(2) 0.0497(2) 0.0544(2) -0.00095(15) 0.02336(17) 0.00116(15)
N3 0.0499(10) 0.0535(11) 0.0485(11) -0.0034(9) 0.0124(9) 0.0003(8)
Cl1 0.0671(4) 0.0762(4) 0.0593(4) -0.0118(3) 0.0228(3) -0.0083(3)
N2 0.0552(11) 0.0524(11) 0.0464(11) 0.0002(9) 0.0153(9) -0.0016(8)
Cl2 0.0696(4) 0.0685(4) 0.0963(5) 0.0159(4) 0.0263(4) 0.0131(3)
N1 0.0619(12) 0.0520(11) 0.0497(11) -0.0001(9) 0.0179(9) 0.0008(9)
O1 0.0985(14) 0.0552(11) 0.0810(13) 0.0092(10) 0.0349(11) -0.0034(9)
C1 0.0499(12) 0.0567(13) 0.0438(12) 0.0000(10) 0.0108(10) -0.0024(10)
C6 0.0494(12) 0.0520(13) 0.0461(12) -0.0039(10) 0.0138(10) -0.0019(10)
C11 0.0512(13) 0.0528(13) 0.0507(13) 0.0020(11) 0.0082(11) -0.0028(10)
C12 0.0537(13) 0.0496(13) 0.0507(13) 0.0027(10) 0.0141(11) -0.0021(10)
N4 0.0648(12) 0.0606(13) 0.0552(12) 0.0018(10) 0.0238(10) -0.0024(10)
C2 0.0748(17) 0.0617(16) 0.0563(15) -0.0015(12) 0.0267(13) -0.0010(12)
C13 0.0565(14) 0.0566(15) 0.0555(14) 0.0106(12) 0.0090(11) -0.0043(11)
C14 0.0503(12) 0.0595(15) 0.0473(13) 0.0046(11) 0.0110(10) -0.0047(10)
C15 0.0756(17) 0.0664(16) 0.0648(16) 0.0100(13) 0.0263(14) -0.0049(13)
C7 0.0645(15) 0.0622(15) 0.0577(15) -0.0059(12) 0.0237(12) 0.0016(12)
C3 0.0774(18) 0.0717(18) 0.0597(16) 0.0102(13) 0.0279(14) -0.0078(14)
C10 0.0664(15) 0.0535(14) 0.0660(16) 0.0008(12) 0.0154(13) 0.0013(12)
C5 0.0767(17) 0.0541(15) 0.0587(15) 0.0021(12) 0.0214(13) -0.0010(12)
C4 0.0780(17) 0.0585(15) 0.0623(16) 0.0064(13) 0.0201(14) -0.0068(13)
C17 0.0767(18) 0.0806(19) 0.0618(16) -0.0019(14) 0.0288(14) -0.0024(14)
C8 0.0757(17) 0.0716(17) 0.0730(18) -0.0108(14) 0.0303(15) 0.0054(14)
C18 0.0826(19) 0.0663(17) 0.0670(17) -0.0013(14) 0.0326(15) -0.0028(14)
C16 0.0828(19) 0.087(2) 0.0667(17) 0.0095(16) 0.0336(15) -0.0071(15)
C9 0.0815(18) 0.0544(15) 0.0839(19) -0.0061(14) 0.0207(16) 0.0064(13)

loop_
_atom_type_symbol
_atom_type_description
_atom_type_scat_dispersion_real
_atom_type_scat_dispersion_imag
_atom_type_scat_source
C C 0.0033 0.0016 'International Tables Vol C Tables 4.2.6.8 and 6.1.1.4'
H H 0.0000 0.0000 'International Tables Vol C Tables 4.2.6.8 and 6.1.1.4'
N N 0.0061 0.0033 'International Tables Vol C Tables 4.2.6.8 and 6.1.1.4'
O O 0.0106 0.0060 'International Tables Vol C Tables 4.2.6.8 and 6.1.1.4'
Cl Cl 0.1484 0.1585 'International Tables Vol C Tables 4.2.6.8 and 6.1.1.4'
Fe Fe 0.3463 0.8444 'International Tables Vol C Tables 4.2.6.8 and 6.1.1.4'

loop_
_geom_angle_atom_site_label_1
_geom_angle_atom_site_label_2
_geom_angle_atom_site_label_3
_geom_angle
N2 Fe1 N1 74.73(7)
N2 Fe1 N4 83.19(7)
N1 Fe1 N4 156.92(7)
N2 Fe1 Cl2 124.56(6)
N1 Fe1 Cl2 97.92(5)
N4 Fe1 Cl2 100.12(6)
N2 Fe1 Cl1 119.69(6)
N1 Fe1 Cl1 91.28(5)
N4 Fe1 Cl1 93.91(6)
Cl2 Fe1 Cl1 115.28(3)
C6 N3 C7 131.0(2)
C6 N3 C11 107.56(18)
C7 N3 C11 121.43(19)
C6 N2 C12 108.71(19)
C6 N2 Fe1 117.56(14)
C12 N2 Fe1 133.72(16)
C5 N1 C1 118.5(2)
C5 N1 Fe1 124.16(16)
C1 N1 Fe1 117.31(15)
N1 C1 C2 121.3(2)
N1 C1 C6 110.9(2)
C2 C1 C6 127.7(2)
N2 C6 N3 109.24(19)
N2 C6 C1 119.49(19)
N3 C6 C1 131.2(2)
C12 C11 N3 105.26(19)
C12 C11 C10 136.2(2)
N3 C11 C10 118.5(2)
N2 C12 C11 109.2(2)
N2 C12 C13 125.2(2)
C11 C12 C13 125.6(2)
C18 N4 C14 116.6(2)
C18 N4 Fe1 110.94(17)
C14 N4 Fe1 132.41(16)
C1 C2 C3 118.5(2)
O1 C13 C12 119.1(2)
O1 C13 C14 117.7(2)
C12 C13 C14 123.2(2)
N4 C14 C15 121.4(2)
N4 C14 C13 121.6(2)
C15 C14 C13 117.0(2)
C14 C15 C16 120.8(2)
C8 C7 N3 118.5(2)
C4 C3 C2 120.3(2)
C9 C10 C11 119.7(2)
N1 C5 C4 123.6(2)
C3 C4 C5 117.7(2)
C16 C17 C18 118.5(3)
C7 C8 C9 121.1(3)
N4 C18 C17 124.7(3)
C17 C16 C15 118.0(2)
C10 C9 C8 120.7(2)

loop_
_geom_bond_atom_site_label_1
_geom_bond_atom_site_label_2
_geom_bond_distance
Fe1 N2 2.0804(18)
Fe1 N1 2.2002(19)
Fe1 N4 2.208(2)
Fe1 Cl2 2.2902(8)
Fe1 Cl1 2.3257(7)
N3 C6 1.376(3)
N3 C7 1.389(3)
N3 C11 1.404(3)
N2 C6 1.327(3)
N2 C12 1.360(3)
N1 C5 1.322(3)
N1 C1 1.349(3)
O1 C13 1.225(3)
C1 C2 1.378(3)
C1 C6 1.463(3)
C11 C12 1.386(3)
C11 C10 1.404(3)
C12 C13 1.458(3)
N4 C18 1.332(3)
N4 C14 1.352(3)
C2 C3 1.382(3)
C13 C14 1.508(3)
C14 C15 1.369(3)
C15 C16 1.378(4)
C7 C8 1.351(4)
C3 C4 1.362(4)
C10 C9 1.350(4)
C5 C4 1.374(3)
C17 C16 1.359(4)
C17 C18 1.372(4)
C8 C9 1.413(4)

loop_
_geom_hbond_atom_site_label_D
_geom_hbond_atom_site_label_H
_geom_hbond_atom_site_label_A
_geom_hbond_distance_DH
_geom_hbond_distance_HA
_geom_hbond_distance_DA
_geom_hbond_angle_DHA
_geom_hbond_site_symmetry_A
C10 H10 O1 0.93 2.55 3.033(3) 113.1 .
C15 H15 O1 0.93 2.37 2.703(3) 100.8 .
C7 H7 Cl1 0.93 2.74 3.507(3) 140.4 5_675

loop_
_geom_torsion_atom_site_label_1
_geom_torsion_atom_site_label_2
_geom_torsion_atom_site_label_3
_geom_torsion_atom_site_label_4
_geom_torsion
N1 Fe1 N2 C6 -0.19(15)
N4 Fe1 N2 C6 -173.41(17)
Cl2 Fe1 N2 C6 88.97(16)
Cl1 Fe1 N2 C6 -82.77(16)
N1 Fe1 N2 C12 178.3(2)
N4 Fe1 N2 C12 5.1(2)
Cl2 Fe1 N2 C12 -92.5(2)
Cl1 Fe1 N2 C12 95.7(2)
N2 Fe1 N1 C5 -178.9(2)
N4 Fe1 N1 C5 -161.5(2)
Cl2 Fe1 N1 C5 57.35(19)
Cl1 Fe1 N1 C5 -58.39(19)
N2 Fe1 N1 C1 0.36(15)
N4 Fe1 N1 C1 17.8(3)
Cl2 Fe1 N1 C1 -123.40(16)
Cl1 Fe1 N1 C1 120.86(16)
C5 N1 C1 C2 0.5(3)
Fe1 N1 C1 C2 -178.83(18)
C5 N1 C1 C6 178.9(2)
Fe1 N1 C1 C6 -0.4(2)
C12 N2 C6 N3 -0.5(2)
Fe1 N2 C6 N3 178.34(13)
C12 N2 C6 C1 -178.86(19)
Fe1 N2 C6 C1 0.0(3)
C7 N3 C6 N2 -178.2(2)
C11 N3 C6 N2 0.4(2)
C7 N3 C6 C1 -0.2(4)
C11 N3 C6 C1 178.5(2)
N1 C1 C6 N2 0.3(3)
C2 C1 C6 N2 178.5(2)
N1 C1 C6 N3 -177.6(2)
C2 C1 C6 N3 0.6(4)
C6 N3 C11 C12 -0.1(2)
C7 N3 C11 C12 178.7(2)
C6 N3 C11 C10 -180.0(2)
C7 N3 C11 C10 -1.2(3)
C6 N2 C12 C11 0.5(3)
Fe1 N2 C12 C11 -178.15(16)
C6 N2 C12 C13 179.1(2)
Fe1 N2 C12 C13 0.5(4)
N3 C11 C12 N2 -0.2(2)
C10 C11 C12 N2 179.6(3)
N3 C11 C12 C13 -178.9(2)
C10 C11 C12 C13 0.9(4)
N2 Fe1 N4 C18 174.82(19)
N1 Fe1 N4 C18 157.93(19)
Cl2 Fe1 N4 C18 -61.19(19)
Cl1 Fe1 N4 C18 55.35(18)
N2 Fe1 N4 C14 -8.8(2)
N1 Fe1 N4 C14 -25.7(3)
Cl2 Fe1 N4 C14 115.1(2)
Cl1 Fe1 N4 C14 -128.3(2)
N1 C1 C2 C3 0.1(4)
C6 C1 C2 C3 -178.0(2)
N2 C12 C13 O1 174.9(2)
C11 C12 C13 O1 -6.7(4)
N2 C12 C13 C14 -6.2(4)
C11 C12 C13 C14 172.3(2)
C18 N4 C14 C15 1.2(3)
Fe1 N4 C14 C15 -174.95(19)
C18 N4 C14 C13 -177.1(2)
Fe1 N4 C14 C13 6.8(3)
O1 C13 C14 N4 -178.7(2)
C12 C13 C14 N4 2.4(3)
O1 C13 C14 C15 3.0(3)
C12 C13 C14 C15 -176.0(2)
N4 C14 C15 C16 -1.4(4)
C13 C14 C15 C16 176.9(2)
C6 N3 C7 C8 178.0(2)
C11 N3 C7 C8 -0.4(3)
C1 C2 C3 C4 -0.3(4)
C12 C11 C10 C9 -178.2(3)
N3 C11 C10 C9 1.6(4)
C1 N1 C5 C4 -0.9(4)
Fe1 N1 C5 C4 178.32(19)
C2 C3 C4 C5 -0.2(4)
N1 C5 C4 C3 0.8(4)
N3 C7 C8 C9 1.6(4)
C14 N4 C18 C17 0.1(4)
Fe1 N4 C18 C17 177.1(2)
C16 C17 C18 N4 -1.2(5)
C18 C17 C16 C15 1.0(4)
C14 C15 C16 C17 0.3(4)
C11 C10 C9 C8 -0.4(4)
C7 C8 C9 C10 -1.3(4)
